data_7227832
loop_
_publ_author_name
'Yu, Xun'
'Zhu, Feifeng'
'Bu, Donglei'
'Lei, Hao'

_publ_section_title
;
 Ferrous complexes supported by sterically encumbered asymmetric
 bis(arylimino)acenaphthene (BIAN) ligands: synthesis, characterization
 and screening for catalytic hydrosilylation of carbonyl compounds
;
_journal_issue 25
_journal_name_full 'RSC Adv.'
_journal_page_first 15321
_journal_paper_doi 10.1039/C7RA01511A
_journal_volume 7
_journal_year 2017
_chemical_formula_moiety 'C57 H50 Cl2 Fe N2'
_chemical_formula_sum 'C57 H50 Cl2 Fe N2'
_chemical_formula_weight 889.74
_chemical_name_common (Dipp-BIANMe)FeCl2
_chemical_properties_physical ', Air-sensitive,Moisture-sensitive'
_space_group_crystal_system triclinic
_space_group_IT_number 2
_space_group_name_Hall '-P 1'
_space_group_name_H-M_alt 'P -1'
_symmetry_space_group_name_Hall '-P 1'
_symmetry_space_group_name_H-M 'P -1'
_atom_sites_solution_hydrogens geom
_atom_sites_solution_primary iterative
_audit_creation_date 2016-12-15
_audit_creation_method
;
Olex2 1.2
(compiled 2016.02.19 svn.r3266 for OlexSys, GUI svn.r5155)
;
_audit_update_record
;
2017-02-03 deposited with the CCDC.
2017-03-01 downloaded from the CCDC.
;
_cell_angle_alpha 98.172(2)
_cell_angle_beta 99.125(2)
_cell_angle_gamma 99.657(2)
_cell_formula_units_Z 2
_cell_length_a 10.5987(3)
_cell_length_b 12.0841(3)
_cell_length_c 18.4864(5)
_cell_measurement_reflns_used 8849
_cell_measurement_temperature 150.00(10)
_cell_measurement_theta_max 73.9530
_cell_measurement_theta_min 4.2880
_cell_volume 2269.67(11)
_computing_cell_refinement 'CrysAlisPro 1.171.38.43 (Rigaku OD, 2015)'
_computing_data_collection 'CrysAlisPro 1.171.38.43 (Rigaku OD, 2015)'
_computing_data_reduction 'CrysAlisPro 1.171.38.43 (Rigaku OD, 2015)'
_computing_molecular_graphics 'Olex2 (Dolomanov et al., 2009)'
_computing_publication_material 'Olex2 (Dolomanov et al., 2009)'
_computing_structure_refinement 'ShelXL (Sheldrick, 2015)'
_computing_structure_solution 'olex2.solve (Bourhis et al., 2015)'
_diffrn_ambient_environment N~2~
_diffrn_ambient_temperature 150.00(10)
_diffrn_detector 'CCD plate'
_diffrn_detector_area_resol_mean 5.2913
_diffrn_detector_type AtlasS2
_diffrn_measured_fraction_theta_full 1.000
_diffrn_measured_fraction_theta_max 0.999
_diffrn_measurement_details
;
List of Runs (angles in degrees, time in seconds):

  # Type    Start    End  Width  t~exp~   \w     \q     \k     \f   Frames
#--------------------------------------------------------------------------
  1  \w    -30.00  24.00   1.00    1.36    --  -41.89  37.00 120.00   54
  2  \w    -65.00 -34.00   1.00    1.36    --  -41.89  37.00 120.00   31
  3  \w   -116.00 -18.00   1.00    1.36    --  -41.89 -37.00 -60.00   98
  4  \w     58.00  92.00   1.00    1.36    --   41.89-125.00  30.00   34
  5  \w     84.00 120.00   1.00    5.47    --  107.79-125.00   0.00   36
  6  \w     50.00 140.00   1.00    5.47    --  107.79 -77.00 -30.00   90
  7  \w    151.00 177.00   1.00    5.47    --  107.79  30.00  30.00   26
  8  \w    120.00 146.00   1.00    5.47    --  107.79 125.00-120.00   26
  9  \w     95.00 153.00   1.00    5.47    --  107.79 125.00 -60.00   58
 10  \w     84.00 178.00   1.00    5.47    --  107.79  45.00   0.00   94
 11  \w     81.00 175.00   1.00    5.47    --  107.79  30.00 -60.00   94
 12  \w     41.00 100.00   1.00    5.47    --  107.79 -94.00-150.00   59
 13  \w     36.00 130.00   1.00    5.47    --  107.79 -61.00-150.00   94
 14  \w     36.00 120.00   1.00    5.47    --  107.79-125.00-180.00   84
 15  \w     32.00 133.00   1.00    5.47    --  107.79 -30.00 -30.00  101
 16  \w      4.00  71.00   1.00    1.36    --   41.89 -98.00 177.00   67
 17  \w   -116.00 -26.00   1.00    1.36    --  -41.89 -37.00-150.00   90
;
_diffrn_measurement_device 'four-circle diffractometer'
_diffrn_measurement_device_type 'SuperNova, Dual, Cu at zero, AtlasS2'
_diffrn_measurement_method '\w scans'
_diffrn_orient_matrix_type 'CrysAlisPro convention (1999,Acta A55,543-557)'
_diffrn_orient_matrix_UB_11 0.1188618000
_diffrn_orient_matrix_UB_12 0.0807096000
_diffrn_orient_matrix_UB_13 0.0508424000
_diffrn_orient_matrix_UB_21 -0.0791594000
_diffrn_orient_matrix_UB_22 0.0127586000
_diffrn_orient_matrix_UB_23 0.0627239000
_diffrn_orient_matrix_UB_31 0.0461762000
_diffrn_orient_matrix_UB_32 -0.1027849000
_diffrn_orient_matrix_UB_33 0.0287289000
_diffrn_radiation_monochromator mirror
_diffrn_radiation_probe x-ray
_diffrn_radiation_type CuK\a
_diffrn_radiation_wavelength 1.54184
_diffrn_reflns_av_R_equivalents 0.0356
_diffrn_reflns_av_unetI/netI 0.0474
_diffrn_reflns_Laue_measured_fraction_full 1.000
_diffrn_reflns_Laue_measured_fraction_max 0.999
_diffrn_reflns_limit_h_max 12
_diffrn_reflns_limit_h_min -12
_diffrn_reflns_limit_k_max 10
_diffrn_reflns_limit_k_min -14
_diffrn_reflns_limit_l_max 22
_diffrn_reflns_limit_l_min -21
_diffrn_reflns_number 15165
_diffrn_reflns_point_group_measured_fraction_full 1.000
_diffrn_reflns_point_group_measured_fraction_max 0.999
_diffrn_reflns_theta_full 67.684
_diffrn_reflns_theta_max 68.000
_diffrn_reflns_theta_min 3.768
_diffrn_source 'micro-focus sealed X-ray tube'
_diffrn_source_type 'SuperNova (Cu) X-ray Source'
_exptl_absorpt_coefficient_mu 4.052
_exptl_absorpt_correction_T_max 0.817
_exptl_absorpt_correction_T_min 0.646
_exptl_absorpt_correction_type multi-scan
_exptl_absorpt_process_details
;
CrysAlisPro 1.171.38.43 (Rigaku Oxford Diffraction, 2015)
Empirical absorption correction using spherical harmonics,
 implemented in SCALE3 ABSPACK scaling algorithm.
;
_exptl_crystal_colour bronze
_exptl_crystal_density_diffrn 1.302
_exptl_crystal_description needle
_exptl_crystal_F_000 932
_exptl_crystal_size_max 0.3
_exptl_crystal_size_mid 0.1
_exptl_crystal_size_min 0.05
_refine_diff_density_max 0.411
_refine_diff_density_min -0.544
_refine_diff_density_rms 0.059
_refine_ls_extinction_method none
_refine_ls_goodness_of_fit_ref 1.023
_refine_ls_hydrogen_treatment constr
_refine_ls_matrix_type full
_refine_ls_number_parameters 564
_refine_ls_number_reflns 8269
_refine_ls_number_restraints 0
_refine_ls_restrained_S_all 1.023
_refine_ls_R_factor_all 0.0437
_refine_ls_R_factor_gt 0.0394
_refine_ls_shift/su_max 0.000
_refine_ls_shift/su_mean 0.000
_refine_ls_structure_factor_coef Fsqd
_refine_ls_weighting_details 'w=1/[\s^2^(Fo^2^)+(0.0592P)^2^+0.4666P] where P=(Fo^2^+2Fc^2^)/3'
_refine_ls_weighting_scheme calc
_refine_ls_wR_factor_gt 0.1001
_refine_ls_wR_factor_ref 0.1041
_reflns_Friedel_coverage 0.000
_reflns_number_gt 7547
_reflns_number_total 8269
_reflns_threshold_expression 'I > 2\s(I)'
_cod_data_source_file c7ra01511a2.cif
_cod_data_source_block 16120804
_cod_original_cell_volume 2269.69(10)
_cod_database_code 7227832
_chemical_oxdiff_formula 'C H N Fe Cl'
_chemical_oxdiff_usercomment BIAN--FeCl2(-Me)
_shelx_space_group_comment
;
The symmetry employed for this shelxl refinement is uniquely defined
by the following loop, which should always be used as a source of
symmetry information in preference to the above space-group names.
They are only intended as comments.
;
_reflns_odcompleteness_completeness 99.98
_reflns_odcompleteness_iscentric 1
_reflns_odcompleteness_theta 66.97
_olex2_refinement_description
;
1. Fixed Uiso
 At 1.2 times of:
  All C(H) groups
 At 1.5 times of:
  All C(H,H,H) groups
2.a Ternary CH refined with riding coordinates:
 C19(H19), C31(H31), C44(H44), C22(H22)
2.b Aromatic/amide H refined with riding coordinates:
 C4(H4), C10(H10), C8(H8), C6(H6), C9(H9), C15(H15), C5(H5), C17(H17),
 C16(H16), C50(H50), C27(H27), C43(H43), C46(H46), C56(H56), C29(H29), C53(H53),
  C52(H52), C41(H41), C54(H54), C34(H34), C33(H33), C49(H49), C48(H48),
 C40(H40), C47(H47), C39(H39), C55(H55), C37(H37), C36(H36), C42(H42), C35(H35)
2.c Idealised Me refined as rotating group:
 C20(H20A,H20B,H20C), C57(H57A,H57B,H57C), C23(H23A,H23B,H23C), C24(H24A,H24B,
 H24C), C21(H21A,H21B,H21C)
;
_shelx_shelxl_version_number 2014/7
_olex2_submission_special_instructions 'No special instructions were received'
_oxdiff_exptl_absorpt_empirical_details
;
Empirical correction (ABSPACK) includes:
- Absorption correction using spherical harmonics
- Frame scaling
;
_oxdiff_exptl_absorpt_empirical_full_max 1.378
_oxdiff_exptl_absorpt_empirical_full_min 0.735

loop_
_space_group_symop_operation_xyz
'x, y, z'
'-x, -y, -z'

loop_
_atom_site_label
_atom_site_type_symbol
_atom_site_fract_x
_atom_site_fract_y
_atom_site_fract_z
_atom_site_U_iso_or_equiv
_atom_site_adp_type
_atom_site_occupancy
_atom_site_site_symmetry_order
_atom_site_calc_flag
_atom_site_refinement_flags_posn
Fe1 Fe 0.07456(3) 0.31981(2) 0.22355(2) 0.01701(9) Uani 1 1 d .
Cl1 Cl 0.04512(5) 0.44501(4) 0.31657(3) 0.02865(12) Uani 1 1 d .
Cl2 Cl -0.05847(5) 0.25486(5) 0.11496(3) 0.03197(13) Uani 1 1 d .
N1 N 0.14483(14) 0.17890(12) 0.26218(8) 0.0145(3) Uani 1 1 d .
N2 N 0.27709(14) 0.36425(12) 0.21970(8) 0.0123(3) Uani 1 1 d .
C7 C 0.59975(19) 0.13369(16) 0.29151(10) 0.0193(4) Uani 1 1 d .
C4 C 0.35559(19) 0.01569(15) 0.31444(10) 0.0197(4) Uani 1 1 d .
H4 H 0.2768 -0.0238 0.3219 0.024 Uiso 1 1 calc R
C3 C 0.36252(18) 0.11711(15) 0.28750(9) 0.0155(3) Uani 1 1 d .
C10 C 0.59072(18) 0.34302(15) 0.23841(10) 0.0167(3) Uani 1 1 d .
H10 H 0.5896 0.4118 0.2215 0.020 Uiso 1 1 calc R
C8 C 0.71325(19) 0.20053(18) 0.27731(11) 0.0234(4) Uani 1 1 d .
H8 H 0.7921 0.1759 0.2851 0.028 Uiso 1 1 calc R
C1 C 0.34266(17) 0.29154(14) 0.24205(9) 0.0132(3) Uani 1 1 d .
C2 C 0.26714(17) 0.18709(14) 0.26534(9) 0.0140(3) Uani 1 1 d .
C6 C 0.5893(2) 0.02910(16) 0.31894(11) 0.0231(4) Uani 1 1 d .
H6 H 0.6630 -0.0023 0.3294 0.028 Uiso 1 1 calc R
C9 C 0.70753(18) 0.30201(17) 0.25202(11) 0.0223(4) Uani 1 1 d .
H9 H 0.7836 0.3449 0.2436 0.027 Uiso 1 1 calc R
C12 C 0.48403(18) 0.17524(15) 0.27738(10) 0.0157(3) Uani 1 1 d .
C11 C 0.47844(17) 0.27920(14) 0.25067(10) 0.0145(3) Uani 1 1 d .
C18 C 0.03578(18) 0.08901(17) 0.35204(11) 0.0219(4) Uani 1 1 d .
C13 C 0.06721(17) 0.08034(15) 0.28065(11) 0.0176(4) Uani 1 1 d .
C15 C -0.0561(2) -0.10987(18) 0.24590(15) 0.0364(5) Uani 1 1 d .
H15 H -0.0880 -0.1762 0.2111 0.044 Uiso 1 1 calc R
C5 C 0.4717(2) -0.02614(16) 0.33022(11) 0.0228(4) Uani 1 1 d .
H5 H 0.4684 -0.0938 0.3490 0.027 Uiso 1 1 calc R
C14 C 0.0198(2) -0.01666(17) 0.22574(13) 0.0272(4) Uani 1 1 d .
C17 C -0.0402(2) -0.00713(19) 0.36852(13) 0.0307(5) Uani 1 1 d .
H17 H -0.0612 -0.0048 0.4156 0.037 Uiso 1 1 calc R
C19 C 0.0834(2) 0.19656(19) 0.40959(12) 0.0292(5) Uani 1 1 d .
H19 H 0.1044 0.2597 0.3829 0.035 Uiso 1 1 calc R
C16 C -0.0844(2) -0.10490(19) 0.31665(15) 0.0370(6) Uani 1 1 d .
H16 H -0.1337 -0.1681 0.3292 0.044 Uiso 1 1 calc R
C20 C -0.0179(3) 0.2253(3) 0.45525(14) 0.0430(6) Uani 1 1 d .
H20A H -0.0972 0.2270 0.4225 0.065 Uiso 1 1 calc GR
H20B H 0.0140 0.2986 0.4863 0.065 Uiso 1 1 calc GR
H20C H -0.0344 0.1686 0.4858 0.065 Uiso 1 1 calc GR
C45 C 0.37870(19) 0.67107(15) 0.38013(10) 0.0172(4) Uani 1 1 d .
C51 C 0.54181(19) 0.54149(15) 0.36391(10) 0.0182(4) Uani 1 1 d .
C30 C 0.38704(17) 0.56617(14) 0.25162(10) 0.0144(3) Uani 1 1 d .
C50 C 0.2601(2) 0.70441(16) 0.36084(11) 0.0221(4) Uani 1 1 d .
H50 H 0.2016 0.6650 0.3185 0.027 Uiso 1 1 calc R
C27 C 0.36025(18) 0.57686(15) 0.09990(10) 0.0167(3) Uani 1 1 d .
H27 H 0.3514 0.5808 0.0495 0.020 Uiso 1 1 calc R
C43 C 0.2963(2) 0.38566(16) -0.06792(11) 0.0223(4) Uani 1 1 d .
H43 H 0.3810 0.3734 -0.0569 0.027 Uiso 1 1 calc R
C26 C 0.32011(17) 0.47232(14) 0.12121(10) 0.0140(3) Uani 1 1 d .
C25 C 0.33379(16) 0.46844(14) 0.19793(10) 0.0127(3) Uani 1 1 d .
C32 C 0.36764(19) 0.28526(15) 0.06620(9) 0.0172(4) Uani 1 1 d .
C46 C 0.4651(2) 0.73299(16) 0.44286(11) 0.0224(4) Uani 1 1 d .
H46 H 0.5452 0.7125 0.4564 0.027 Uiso 1 1 calc R
C38 C 0.21868(18) 0.38332(14) -0.01394(10) 0.0170(4) Uani 1 1 d .
C56 C 0.5562(2) 0.46446(16) 0.41293(11) 0.0242(4) Uani 1 1 d .
H56 H 0.4831 0.4271 0.4278 0.029 Uiso 1 1 calc R
C29 C 0.42579(19) 0.66833(15) 0.22683(10) 0.0185(4) Uani 1 1 d .
H29 H 0.4613 0.7338 0.2619 0.022 Uiso 1 1 calc R
C31 C 0.26732(17) 0.36233(14) 0.06448(10) 0.0150(3) Uani 1 1 d .
H31 H 0.1918 0.3219 0.0810 0.018 Uiso 1 1 calc R
C53 C 0.7757(2) 0.57538(17) 0.37067(12) 0.0264(4) Uani 1 1 d .
H53 H 0.8492 0.6127 0.3562 0.032 Uiso 1 1 calc R
C28 C 0.41321(19) 0.67558(15) 0.15195(10) 0.0186(4) Uani 1 1 d .
C52 C 0.6541(2) 0.59759(16) 0.34416(10) 0.0213(4) Uani 1 1 d .
H52 H 0.6474 0.6508 0.3127 0.026 Uiso 1 1 calc R
C57 C 0.4561(3) 0.78867(16) 0.12842(12) 0.0302(5) Uani 1 1 d .
H57A H 0.5382 0.7901 0.1126 0.045 Uiso 1 1 calc GR
H57B H 0.4651 0.8493 0.1697 0.045 Uiso 1 1 calc GR
H57C H 0.3921 0.7985 0.0881 0.045 Uiso 1 1 calc GR
C41 C 0.1228(3) 0.42430(17) -0.15604(12) 0.0318(5) Uani 1 1 d .
H41 H 0.0914 0.4388 -0.2029 0.038 Uiso 1 1 calc R
C54 C 0.7880(2) 0.49785(19) 0.41863(12) 0.0305(5) Uani 1 1 d .
H54 H 0.8695 0.4829 0.4364 0.037 Uiso 1 1 calc R
C44 C 0.40693(18) 0.56427(14) 0.33516(10) 0.0163(4) Uani 1 1 d .
H44 H 0.3434 0.4995 0.3421 0.020 Uiso 1 1 calc R
C34 C 0.5899(2) 0.2578(2) 0.06870(12) 0.0342(5) Uani 1 1 d .
H34 H 0.6766 0.2877 0.0684 0.041 Uiso 1 1 calc R
C33 C 0.4982(2) 0.32795(18) 0.06630(10) 0.0233(4) Uani 1 1 d .
H33 H 0.5247 0.4048 0.0647 0.028 Uiso 1 1 calc R
C49 C 0.2278(2) 0.79588(18) 0.40396(12) 0.0266(4) Uani 1 1 d .
H49 H 0.1477 0.8164 0.3907 0.032 Uiso 1 1 calc R
C48 C 0.3155(2) 0.85678(17) 0.46701(12) 0.0275(4) Uani 1 1 d .
H48 H 0.2943 0.9179 0.4959 0.033 Uiso 1 1 calc R
C40 C 0.0441(2) 0.42058(19) -0.10314(13) 0.0337(5) Uani 1 1 d .
H40 H -0.0410 0.4318 -0.1146 0.040 Uiso 1 1 calc R
C47 C 0.4336(2) 0.82556(17) 0.48593(11) 0.0274(4) Uani 1 1 d .
H47 H 0.4928 0.8662 0.5276 0.033 Uiso 1 1 calc R
C39 C 0.0920(2) 0.39996(17) -0.03254(11) 0.0256(4) Uani 1 1 d .
H39 H 0.0382 0.3973 0.0026 0.031 Uiso 1 1 calc R
C55 C 0.6783(2) 0.44294(19) 0.43986(12) 0.0309(5) Uani 1 1 d .
H55 H 0.6860 0.3913 0.4723 0.037 Uiso 1 1 calc R
C37 C 0.3300(2) 0.16992(16) 0.06845(11) 0.0258(4) Uani 1 1 d .
H37 H 0.2433 0.1394 0.0681 0.031 Uiso 1 1 calc R
C22 C 0.0446(3) -0.0235(2) 0.14693(14) 0.0398(6) Uani 1 1 d .
H22 H 0.0857 0.0529 0.1414 0.048 Uiso 1 1 calc R
C23 C 0.1380(3) -0.1034(3) 0.13117(18) 0.0610(9) Uani 1 1 d .
H23A H 0.2211 -0.0744 0.1633 0.091 Uiso 1 1 calc GR
H23B H 0.1484 -0.1083 0.0802 0.091 Uiso 1 1 calc GR
H23C H 0.1034 -0.1779 0.1401 0.091 Uiso 1 1 calc GR
C24 C -0.0813(3) -0.0594(3) 0.08978(16) 0.0557(8) Uani 1 1 d .
H24A H -0.1214 -0.1359 0.0920 0.084 Uiso 1 1 calc GR
H24B H -0.0625 -0.0559 0.0409 0.084 Uiso 1 1 calc GR
H24C H -0.1395 -0.0089 0.1003 0.084 Uiso 1 1 calc GR
C36 C 0.4229(3) 0.09978(19) 0.07129(13) 0.0407(6) Uani 1 1 d .
H36 H 0.3973 0.0229 0.0730 0.049 Uiso 1 1 calc R
C42 C 0.2483(2) 0.40625(17) -0.13852(11) 0.0281(4) Uani 1 1 d .
H42 H 0.3014 0.4078 -0.1740 0.034 Uiso 1 1 calc R
C35 C 0.5521(3) 0.1440(2) 0.07153(13) 0.0414(6) Uani 1 1 d .
H35 H 0.6132 0.0971 0.0736 0.050 Uiso 1 1 calc R
C21 C 0.2063(3) 0.1900(4) 0.46071(19) 0.0745(12) Uani 1 1 d .
H21A H 0.1887 0.1295 0.4884 0.112 Uiso 1 1 calc GR
H21B H 0.2374 0.2610 0.4945 0.112 Uiso 1 1 calc GR
H21C H 0.2714 0.1753 0.4319 0.112 Uiso 1 1 calc GR

loop_
_atom_site_aniso_label
_atom_site_aniso_U_11
_atom_site_aniso_U_22
_atom_site_aniso_U_33
_atom_site_aniso_U_23
_atom_site_aniso_U_13
_atom_site_aniso_U_12
Fe1 0.01143(15) 0.01708(15) 0.02272(16) 0.00724(11) 0.00239(11) 0.00092(10)
Cl1 0.0211(2) 0.0262(2) 0.0375(3) -0.00008(19) 0.00929(19) 0.00268(18)
Cl2 0.0188(2) 0.0439(3) 0.0294(3) 0.0084(2) -0.00357(18) 0.0013(2)
N1 0.0145(7) 0.0121(7) 0.0151(7) 0.0037(5) 0.0012(5) -0.0027(5)
N2 0.0120(7) 0.0111(6) 0.0125(7) 0.0030(5) 0.0016(5) -0.0012(5)
C7 0.0202(9) 0.0192(9) 0.0175(9) 0.0014(7) 0.0007(7) 0.0053(7)
C4 0.0253(10) 0.0137(8) 0.0194(9) 0.0041(7) 0.0039(7) 0.0011(7)
C3 0.0177(9) 0.0133(8) 0.0138(8) 0.0019(6) 0.0011(6) 0.0005(6)
C10 0.0168(9) 0.0153(8) 0.0158(8) 0.0006(7) 0.0031(7) -0.0009(7)
C8 0.0139(9) 0.0309(10) 0.0251(10) 0.0037(8) 0.0005(7) 0.0079(8)
C1 0.0142(8) 0.0118(8) 0.0114(8) 0.0009(6) 0.0016(6) -0.0019(6)
C2 0.0172(9) 0.0100(7) 0.0129(8) 0.0020(6) 0.0009(6) -0.0012(6)
C6 0.0273(10) 0.0214(9) 0.0216(9) 0.0030(7) -0.0006(8) 0.0126(8)
C9 0.0135(9) 0.0265(10) 0.0244(10) 0.0027(8) 0.0035(7) -0.0014(7)
C12 0.0167(9) 0.0147(8) 0.0136(8) 0.0006(6) 0.0001(6) 0.0014(7)
C11 0.0144(8) 0.0131(8) 0.0143(8) 0.0009(6) 0.0013(6) 0.0011(6)
C18 0.0158(9) 0.0242(9) 0.0274(10) 0.0136(8) 0.0038(7) 0.0014(7)
C13 0.0126(8) 0.0140(8) 0.0257(10) 0.0099(7) 0.0010(7) -0.0022(6)
C15 0.0293(12) 0.0179(10) 0.0551(15) 0.0059(10) 0.0032(10) -0.0097(8)
C5 0.0348(11) 0.0143(8) 0.0201(9) 0.0036(7) 0.0020(8) 0.0090(8)
C14 0.0238(10) 0.0177(9) 0.0355(12) 0.0029(8) 0.0028(9) -0.0051(8)
C17 0.0240(10) 0.0347(11) 0.0392(12) 0.0246(10) 0.0103(9) 0.0028(9)
C19 0.0303(11) 0.0348(11) 0.0229(10) 0.0070(9) 0.0104(9) 0.0003(9)
C16 0.0248(11) 0.0267(11) 0.0615(16) 0.0237(11) 0.0090(10) -0.0041(8)
C20 0.0334(13) 0.0612(16) 0.0351(13) 0.0029(12) 0.0077(10) 0.0140(12)
C45 0.0238(9) 0.0142(8) 0.0145(8) 0.0046(7) 0.0085(7) -0.0001(7)
C51 0.0271(10) 0.0140(8) 0.0130(8) -0.0002(7) 0.0038(7) 0.0043(7)
C30 0.0159(8) 0.0132(8) 0.0147(8) 0.0037(6) 0.0051(6) 0.0013(6)
C50 0.0232(10) 0.0199(9) 0.0217(9) 0.0028(7) 0.0053(8) -0.0006(7)
C27 0.0224(9) 0.0146(8) 0.0146(8) 0.0064(7) 0.0056(7) 0.0025(7)
C43 0.0255(10) 0.0199(9) 0.0193(9) 0.0047(7) 0.0023(8) -0.0016(7)
C26 0.0128(8) 0.0126(8) 0.0166(8) 0.0032(7) 0.0027(6) 0.0015(6)
C25 0.0124(8) 0.0104(7) 0.0161(8) 0.0047(6) 0.0038(6) 0.0015(6)
C32 0.0255(10) 0.0157(8) 0.0096(8) 0.0011(6) 0.0011(7) 0.0048(7)
C46 0.0280(10) 0.0199(9) 0.0180(9) 0.0013(7) 0.0019(8) 0.0050(7)
C38 0.0224(9) 0.0095(7) 0.0156(9) 0.0011(6) -0.0011(7) -0.0011(6)
C56 0.0348(11) 0.0215(9) 0.0193(9) 0.0081(8) 0.0092(8) 0.0064(8)
C29 0.0244(9) 0.0112(8) 0.0184(9) 0.0015(7) 0.0053(7) -0.0009(7)
C31 0.0157(8) 0.0131(8) 0.0146(8) 0.0032(6) 0.0021(6) -0.0014(6)
C53 0.0256(10) 0.0252(10) 0.0273(10) 0.0008(8) 0.0057(8) 0.0040(8)
C28 0.0262(10) 0.0122(8) 0.0187(9) 0.0050(7) 0.0074(7) 0.0025(7)
C52 0.0279(10) 0.0168(8) 0.0185(9) 0.0028(7) 0.0047(7) 0.0022(7)
C57 0.0552(14) 0.0125(9) 0.0238(10) 0.0061(8) 0.0148(10) -0.0003(9)
C41 0.0540(14) 0.0204(9) 0.0172(9) 0.0049(8) -0.0053(9) 0.0065(9)
C54 0.0323(12) 0.0331(11) 0.0281(11) 0.0048(9) 0.0032(9) 0.0150(9)
C44 0.0228(9) 0.0126(8) 0.0131(8) 0.0031(6) 0.0057(7) -0.0009(7)
C34 0.0330(12) 0.0541(14) 0.0179(10) -0.0001(9) 0.0025(8) 0.0226(10)
C33 0.0243(10) 0.0290(10) 0.0161(9) 0.0022(7) 0.0017(7) 0.0070(8)
C49 0.0254(10) 0.0265(10) 0.0318(11) 0.0088(8) 0.0112(9) 0.0069(8)
C48 0.0398(12) 0.0199(9) 0.0252(10) 0.0009(8) 0.0139(9) 0.0074(8)
C40 0.0374(12) 0.0343(11) 0.0283(11) 0.0060(9) -0.0074(9) 0.0160(10)
C47 0.0383(12) 0.0214(10) 0.0193(9) -0.0032(8) 0.0037(8) 0.0042(8)
C39 0.0283(11) 0.0286(10) 0.0198(10) 0.0029(8) 0.0012(8) 0.0094(8)
C55 0.0420(13) 0.0309(11) 0.0261(11) 0.0130(9) 0.0075(9) 0.0169(9)
C37 0.0413(12) 0.0162(9) 0.0174(9) 0.0006(7) 0.0009(8) 0.0048(8)
C22 0.0467(14) 0.0269(11) 0.0335(12) -0.0070(9) 0.0056(10) -0.0153(10)
C23 0.0517(18) 0.0631(19) 0.0539(18) -0.0242(15) 0.0137(14) -0.0031(14)
C24 0.064(2) 0.0464(15) 0.0390(15) -0.0031(12) -0.0064(13) -0.0138(14)
C36 0.077(2) 0.0215(10) 0.0249(11) 0.0017(8) 0.0013(11) 0.0239(11)
C42 0.0417(12) 0.0223(10) 0.0172(9) 0.0049(8) 0.0046(8) -0.0027(8)
C35 0.0578(17) 0.0511(15) 0.0223(11) 0.0012(10) 0.0018(10) 0.0395(13)
C21 0.0291(14) 0.119(3) 0.0547(19) -0.044(2) -0.0102(13) 0.0229(16)

loop_
_atom_type_symbol
_atom_type_description
_atom_type_scat_dispersion_real
_atom_type_scat_dispersion_imag
_atom_type_scat_source
C C 0.0181 0.0091 'International Tables Vol C Tables 4.2.6.8 and 6.1.1.4'
H H 0.0000 0.0000 'International Tables Vol C Tables 4.2.6.8 and 6.1.1.4'
Cl Cl 0.3639 0.7018 'International Tables Vol C Tables 4.2.6.8 and 6.1.1.4'
Fe Fe -1.1336 3.1974 'International Tables Vol C Tables 4.2.6.8 and 6.1.1.4'
N N 0.0311 0.0180 'International Tables Vol C Tables 4.2.6.8 and 6.1.1.4'

loop_
_geom_angle_atom_site_label_1
_geom_angle_atom_site_label_2
_geom_angle_atom_site_label_3
_geom_angle
Cl2 Fe1 Cl1 127.15(2)
N1 Fe1 Cl1 111.81(4)
N1 Fe1 Cl2 107.96(4)
N1 Fe1 N2 78.99(6)
N2 Fe1 Cl1 104.65(4)
N2 Fe1 Cl2 116.05(4)
C2 N1 Fe1 112.60(11)
C2 N1 C13 121.02(15)
C13 N1 Fe1 126.33(12)
C1 N2 Fe1 113.00(11)
C1 N2 C25 124.00(15)
C25 N2 Fe1 122.92(11)
C8 C7 C6 127.49(18)
C12 C7 C8 116.61(17)
C12 C7 C6 115.90(17)
C3 C4 H4 121.0
C3 C4 C5 117.94(17)
C5 C4 H4 121.0
C4 C3 C2 134.35(17)
C4 C3 C12 119.49(17)
C12 C3 C2 106.16(15)
C9 C10 H10 120.7
C11 C10 H10 120.7
C11 C10 C9 118.58(17)
C7 C8 H8 119.8
C9 C8 C7 120.35(17)
C9 C8 H8 119.8
N2 C1 C2 117.06(15)
N2 C1 C11 135.97(16)
C11 C1 C2 106.96(14)
N1 C2 C3 135.05(15)
N1 C2 C1 118.33(15)
C3 C2 C1 106.61(14)
C7 C6 H6 119.6
C5 C6 C7 120.84(18)
C5 C6 H6 119.6
C10 C9 H9 118.8
C8 C9 C10 122.43(17)
C8 C9 H9 118.8
C7 C12 C3 123.21(16)
C7 C12 C11 122.80(17)
C3 C12 C11 113.98(16)
C10 C11 C1 134.51(16)
C10 C11 C12 119.21(17)
C12 C11 C1 106.28(15)
C13 C18 C19 121.97(16)
C17 C18 C13 117.12(19)
C17 C18 C19 120.90(19)
C18 C13 N1 118.10(16)
C14 C13 N1 119.01(17)
C14 C13 C18 122.77(17)
C14 C15 H15 119.4
C16 C15 H15 119.4
C16 C15 C14 121.2(2)
C4 C5 H5 118.7
C6 C5 C4 122.59(17)
C6 C5 H5 118.7
C13 C14 C15 117.1(2)
C13 C14 C22 123.18(18)
C15 C14 C22 119.7(2)
C18 C17 H17 119.3
C16 C17 C18 121.4(2)
C16 C17 H17 119.3
C18 C19 H19 107.4
C18 C19 C20 113.47(19)
C20 C19 H19 107.4
C21 C19 C18 111.2(2)
C21 C19 H19 107.4
C21 C19 C20 109.7(2)
C15 C16 H16 119.8
C17 C16 C15 120.37(19)
C17 C16 H16 119.8
C19 C20 H20A 109.5
C19 C20 H20B 109.5
C19 C20 H20C 109.5
H20A C20 H20B 109.5
H20A C20 H20C 109.5
H20B C20 H20C 109.5
C50 C45 C44 119.73(17)
C46 C45 C50 118.19(17)
C46 C45 C44 121.97(17)
C56 C51 C44 120.16(17)
C52 C51 C56 117.80(19)
C52 C51 C44 122.02(16)
C25 C30 C44 122.70(15)
C29 C30 C25 117.88(16)
C29 C30 C44 119.41(16)
C45 C50 H50 119.5
C45 C50 C49 120.97(19)
C49 C50 H50 119.5
C26 C27 H27 119.1
C28 C27 H27 119.1
C28 C27 C26 121.88(16)
C38 C43 H43 119.7
C38 C43 C42 120.7(2)
C42 C43 H43 119.7
C27 C26 C25 118.11(16)
C27 C26 C31 122.26(16)
C25 C26 C31 119.58(14)
C30 C25 N2 120.34(15)
C30 C25 C26 121.35(15)
C26 C25 N2 117.90(15)
C33 C32 C31 121.35(16)
C37 C32 C31 120.20(18)
C37 C32 C33 118.45(19)
C45 C46 H46 119.5
C45 C46 C47 121.00(19)
C47 C46 H46 119.5
C43 C38 C31 122.59(17)
C39 C38 C43 118.30(17)
C39 C38 C31 119.11(17)
C51 C56 H56 119.5
C55 C56 C51 120.95(19)
C55 C56 H56 119.5
C30 C29 H29 118.8
C28 C29 C30 122.42(17)
C28 C29 H29 118.8
C26 C31 H31 106.7
C32 C31 C26 110.17(14)
C32 C31 C38 112.71(15)
C32 C31 H31 106.7
C38 C31 C26 113.36(14)
C38 C31 H31 106.7
C52 C53 H53 119.9
C54 C53 H53 119.9
C54 C53 C52 120.3(2)
C27 C28 C57 121.57(17)
C29 C28 C27 118.36(16)
C29 C28 C57 120.07(17)
C51 C52 H52 119.4
C53 C52 C51 121.13(18)
C53 C52 H52 119.4
C28 C57 H57A 109.5
C28 C57 H57B 109.5
C28 C57 H57C 109.5
H57A C57 H57B 109.5
H57A C57 H57C 109.5
H57B C57 H57C 109.5
C40 C41 H41 120.3
C42 C41 H41 120.3
C42 C41 C40 119.35(19)
C53 C54 H54 120.3
C55 C54 C53 119.4(2)
C55 C54 H54 120.3
C45 C44 H44 106.7
C51 C44 C45 112.41(15)
C51 C44 C30 111.01(14)
C51 C44 H44 106.7
C30 C44 C45 112.82(14)
C30 C44 H44 106.7
C33 C34 H34 120.1
C35 C34 H34 120.1
C35 C34 C33 119.9(2)
C32 C33 H33 119.4
C34 C33 C32 121.3(2)
C34 C33 H33 119.4
C50 C49 H49 120.0
C50 C49 C48 120.1(2)
C48 C49 H49 120.0
C49 C48 H48 120.3
C47 C48 C49 119.38(19)
C47 C48 H48 120.3
C41 C40 H40 119.9
C41 C40 C39 120.1(2)
C39 C40 H40 119.9
C46 C47 H47 119.8
C48 C47 C46 120.4(2)
C48 C47 H47 119.8
C38 C39 C40 121.0(2)
C38 C39 H39 119.5
C40 C39 H39 119.5
C56 C55 H55 119.8
C54 C55 C56 120.37(19)
C54 C55 H55 119.8
C32 C37 H37 120.0
C32 C37 C36 120.0(2)
C36 C37 H37 120.0
C14 C22 H22 107.6
C14 C22 C23 111.8(2)
C14 C22 C24 111.9(2)
C23 C22 H22 107.6
C24 C22 H22 107.6
C24 C22 C23 110.1(2)
C22 C23 H23A 109.5
C22 C23 H23B 109.5
C22 C23 H23C 109.5
H23A C23 H23B 109.5
H23A C23 H23C 109.5
H23B C23 H23C 109.5
C22 C24 H24A 109.5
C22 C24 H24B 109.5
C22 C24 H24C 109.5
H24A C24 H24B 109.5
H24A C24 H24C 109.5
H24B C24 H24C 109.5
C37 C36 H36 119.7
C35 C36 C37 120.6(2)
C35 C36 H36 119.7
C43 C42 H42 119.7
C41 C42 C43 120.5(2)
C41 C42 H42 119.7
C34 C35 C36 119.8(2)
C34 C35 H35 120.1
C36 C35 H35 120.1
C19 C21 H21A 109.5
C19 C21 H21B 109.5
C19 C21 H21C 109.5
H21A C21 H21B 109.5
H21A C21 H21C 109.5
H21B C21 H21C 109.5

loop_
_geom_bond_atom_site_label_1
_geom_bond_atom_site_label_2
_geom_bond_distance
Fe1 Cl1 2.2209(6)
Fe1 Cl2 2.2173(6)
Fe1 N1 2.1371(15)
Fe1 N2 2.1386(14)
N1 C2 1.275(2)
N1 C13 1.445(2)
N2 C1 1.282(2)
N2 C25 1.441(2)
C7 C8 1.415(3)
C7 C6 1.421(3)
C7 C12 1.403(3)
C4 H4 0.9300
C4 C3 1.382(3)
C4 C5 1.411(3)
C3 C2 1.469(2)
C3 C12 1.413(3)
C10 H10 0.9300
C10 C9 1.409(3)
C10 C11 1.375(3)
C8 H8 0.9300
C8 C9 1.380(3)
C1 C2 1.531(2)
C1 C11 1.458(2)
C6 H6 0.9300
C6 C5 1.373(3)
C9 H9 0.9300
C12 C11 1.420(2)
C18 C13 1.405(3)
C18 C17 1.398(3)
C18 C19 1.514(3)
C13 C14 1.400(3)
C15 H15 0.9300
C15 C14 1.402(3)
C15 C16 1.383(4)
C5 H5 0.9300
C14 C22 1.514(3)
C17 H17 0.9300
C17 C16 1.373(4)
C19 H19 0.9800
C19 C20 1.522(3)
C19 C21 1.504(4)
C16 H16 0.9300
C20 H20A 0.9600
C20 H20B 0.9600
C20 H20C 0.9600
C45 C50 1.392(3)
C45 C46 1.389(3)
C45 C44 1.533(2)
C51 C56 1.398(3)
C51 C52 1.396(3)
C51 C44 1.528(3)
C30 C25 1.401(2)
C30 C29 1.398(2)
C30 C44 1.529(2)
C50 H50 0.9300
C50 C49 1.392(3)
C27 H27 0.9300
C27 C26 1.395(2)
C27 C28 1.394(3)
C43 H43 0.9300
C43 C38 1.391(3)
C43 C42 1.396(3)
C26 C25 1.411(2)
C26 C31 1.532(2)
C32 C31 1.526(2)
C32 C33 1.393(3)
C32 C37 1.392(3)
C46 H46 0.9300
C46 C47 1.398(3)
C38 C31 1.531(2)
C38 C39 1.387(3)
C56 H56 0.9300
C56 C55 1.391(3)
C29 H29 0.9300
C29 C28 1.386(3)
C31 H31 0.9800
C53 H53 0.9300
C53 C52 1.388(3)
C53 C54 1.386(3)
C28 C57 1.512(2)
C52 H52 0.9300
C57 H57A 0.9600
C57 H57B 0.9600
C57 H57C 0.9600
C41 H41 0.9300
C41 C40 1.383(4)
C41 C42 1.380(4)
C54 H54 0.9300
C54 C55 1.381(3)
C44 H44 0.9800
C34 H34 0.9300
C34 C33 1.392(3)
C34 C35 1.377(4)
C33 H33 0.9300
C49 H49 0.9300
C49 C48 1.395(3)
C48 H48 0.9300
C48 C47 1.373(3)
C40 H40 0.9300
C40 C39 1.396(3)
C47 H47 0.9300
C39 H39 0.9300
C55 H55 0.9300
C37 H37 0.9300
C37 C36 1.402(3)
C22 H22 0.9800
C22 C23 1.527(4)
C22 C24 1.521(4)
C23 H23A 0.9600
C23 H23B 0.9600
C23 H23C 0.9600
C24 H24A 0.9600
C24 H24B 0.9600
C24 H24C 0.9600
C36 H36 0.9300
C36 C35 1.383(4)
C42 H42 0.9300
C35 H35 0.9300
C21 H21A 0.9600
C21 H21B 0.9600
C21 H21C 0.9600

loop_
_geom_torsion_atom_site_label_1
_geom_torsion_atom_site_label_2
_geom_torsion_atom_site_label_3
_geom_torsion_atom_site_label_4
_geom_torsion
Fe1 N1 C2 C3 179.65(17)
Fe1 N1 C2 C1 -0.1(2)
Fe1 N1 C13 C18 -83.56(19)
Fe1 N1 C13 C14 92.4(2)
Fe1 N2 C1 C2 1.32(19)
Fe1 N2 C1 C11 179.80(17)
Fe1 N2 C25 C30 92.13(18)
Fe1 N2 C25 C26 -80.59(18)
N1 C13 C14 C15 -179.40(19)
N1 C13 C14 C22 -0.6(3)
N2 C1 C2 N1 -0.9(2)
N2 C1 C2 C3 179.32(15)
N2 C1 C11 C10 0.7(4)
N2 C1 C11 C12 -178.8(2)
C7 C8 C9 C10 -0.8(3)
C7 C6 C5 C4 1.0(3)
C7 C12 C11 C10 -0.5(3)
C7 C12 C11 C1 179.13(16)
C4 C3 C2 N1 -1.0(4)
C4 C3 C2 C1 178.74(19)
C4 C3 C12 C7 1.8(3)
C4 C3 C12 C11 -178.96(16)
C3 C4 C5 C6 -0.8(3)
C3 C12 C11 C10 -179.74(16)
C3 C12 C11 C1 -0.1(2)
C8 C7 C6 C5 179.78(19)
C8 C7 C12 C3 178.78(17)
C8 C7 C12 C11 -0.4(3)
C1 N2 C25 C30 -84.4(2)
C1 N2 C25 C26 102.9(2)
C2 N1 C13 C18 99.1(2)
C2 N1 C13 C14 -84.9(2)
C2 C3 C12 C7 -178.85(16)
C2 C3 C12 C11 0.4(2)
C2 C1 C11 C10 179.33(19)
C2 C1 C11 C12 -0.18(18)
C6 C7 C8 C9 -178.61(19)
C6 C7 C12 C3 -1.6(3)
C6 C7 C12 C11 179.24(17)
C9 C10 C11 C1 -178.70(19)
C9 C10 C11 C12 0.8(3)
C12 C7 C8 C9 1.0(3)
C12 C7 C6 C5 0.2(3)
C12 C3 C2 N1 179.8(2)
C12 C3 C2 C1 -0.50(18)
C11 C10 C9 C8 -0.2(3)
C11 C1 C2 N1 -179.78(15)
C11 C1 C2 C3 0.42(18)
C18 C13 C14 C15 -3.6(3)
C18 C13 C14 C22 175.2(2)
C18 C17 C16 C15 -1.0(4)
C13 N1 C2 C3 -2.7(3)
C13 N1 C2 C1 177.61(15)
C13 C18 C17 C16 -1.4(3)
C13 C18 C19 C20 140.6(2)
C13 C18 C19 C21 -95.2(3)
C13 C14 C22 C23 109.6(2)
C13 C14 C22 C24 -126.4(2)
C15 C14 C22 C23 -71.7(3)
C15 C14 C22 C24 52.4(3)
C5 C4 C3 C2 -179.69(19)
C5 C4 C3 C12 -0.5(3)
C14 C15 C16 C17 1.1(4)
C17 C18 C13 N1 179.56(17)
C17 C18 C13 C14 3.7(3)
C17 C18 C19 C20 -40.4(3)
C17 C18 C19 C21 83.8(3)
C19 C18 C13 N1 -1.5(3)
C19 C18 C13 C14 -177.33(19)
C19 C18 C17 C16 179.7(2)
C16 C15 C14 C13 1.1(3)
C16 C15 C14 C22 -177.7(2)
C45 C50 C49 C48 0.9(3)
C45 C46 C47 C48 0.3(3)
C51 C56 C55 C54 0.2(3)
C30 C29 C28 C27 -0.2(3)
C30 C29 C28 C57 179.61(19)
C50 C45 C46 C47 0.6(3)
C50 C45 C44 C51 179.54(15)
C50 C45 C44 C30 53.1(2)
C50 C49 C48 C47 0.0(3)
C27 C26 C25 N2 172.13(15)
C27 C26 C25 C30 -0.5(3)
C27 C26 C31 C32 107.11(19)
C27 C26 C31 C38 -20.2(2)
C43 C38 C31 C26 95.0(2)
C43 C38 C31 C32 -31.0(2)
C43 C38 C39 C40 -1.1(3)
C26 C27 C28 C29 0.0(3)
C26 C27 C28 C57 -179.78(19)
C25 N2 C1 C2 178.13(15)
C25 N2 C1 C11 -3.4(3)
C25 C30 C29 C28 0.0(3)
C25 C30 C44 C45 -142.30(17)
C25 C30 C44 C51 90.5(2)
C25 C26 C31 C32 -70.4(2)
C25 C26 C31 C38 162.20(16)
C32 C37 C36 C35 -0.3(3)
C46 C45 C50 C49 -1.2(3)
C46 C45 C44 C51 -4.3(2)
C46 C45 C44 C30 -130.73(18)
C38 C43 C42 C41 -0.2(3)
C56 C51 C52 C53 1.7(3)
C56 C51 C44 C45 96.58(19)
C56 C51 C44 C30 -136.00(17)
C29 C30 C25 N2 -172.12(16)
C29 C30 C25 C26 0.3(3)
C29 C30 C44 C45 39.2(2)
C29 C30 C44 C51 -88.0(2)
C31 C26 C25 N2 -10.2(2)
C31 C26 C25 C30 177.15(16)
C31 C32 C33 C34 179.28(17)
C31 C32 C37 C36 -178.92(18)
C31 C38 C39 C40 179.31(18)
C53 C54 C55 C56 0.5(3)
C28 C27 C26 C25 0.3(3)
C28 C27 C26 C31 -177.27(17)
C52 C51 C56 C55 -1.3(3)
C52 C51 C44 C45 -81.9(2)
C52 C51 C44 C30 45.5(2)
C52 C53 C54 C55 0.0(3)
C41 C40 C39 C38 0.2(3)
C54 C53 C52 C51 -1.1(3)
C44 C45 C50 C49 175.12(17)
C44 C45 C46 C47 -175.62(17)
C44 C51 C56 C55 -179.80(18)
C44 C51 C52 C53 -179.77(17)
C44 C30 C25 N2 9.4(3)
C44 C30 C25 C26 -178.16(16)
C44 C30 C29 C28 178.58(17)
C33 C32 C31 C26 -46.4(2)
C33 C32 C31 C38 81.3(2)
C33 C32 C37 C36 0.5(3)
C33 C34 C35 C36 0.6(3)
C49 C48 C47 C46 -0.6(3)
C40 C41 C42 C43 -0.7(3)
C39 C38 C31 C26 -85.5(2)
C39 C38 C31 C32 148.52(17)
C37 C32 C31 C26 132.97(17)
C37 C32 C31 C38 -99.31(19)
C37 C32 C33 C34 -0.1(3)
C37 C36 C35 C34 -0.2(3)
C42 C43 C38 C31 -179.35(16)
C42 C43 C38 C39 1.1(3)
C42 C41 C40 C39 0.7(3)
C35 C34 C33 C32 -0.4(3)
